data_1520862
loop_
_publ_author_name
'Borel, M.M.'
'Leclaire, A.'
'Chardon, J.'
'Raveau, B.'

_publ_section_title
;
 A new mixed valent molybdenum monophosphate with a tunnel structure : Cs3
 Mo8 O11 (P O4)8
;
_journal_name_full 'International Journal of Inorganic Materials'
_journal_page_first 11
_journal_page_last 19
_journal_volume 2
_journal_year 2000
_chemical_formula_sum 'Cs3 Mo8 O43 P8'
_chemical_name_systematic 'Cs3 (Mo8 P8 O43)'
_space_group_IT_number 12
_symmetry_space_group_name_Hall '-C 2y'
_symmetry_space_group_name_H-M 'C 1 2/m 1'
_cell_angle_alpha 90
_cell_angle_beta 99.827
_cell_angle_gamma 90
_cell_formula_units_Z 2
_cell_length_a 20.203
_cell_length_b 6.37
_cell_length_c 14.379
_cell_volume 1823.327
_citation_journal_id_ASTM IJIMCR
_cod_data_source_file Borel_IJIMCR_2000_1682.cif
_cod_data_source_block Cs3Mo8O43P8
_cod_database_code 1520862

loop_
_symmetry_equiv_pos_as_xyz
x,y,z
-x,y,-z
-x,-y,-z
x,-y,z
x+1/2,y+1/2,z
-x+1/2,y+1/2,-z
-x+1/2,-y+1/2,-z
x+1/2,-y+1/2,z

loop_
_atom_site_label
_atom_site_type_symbol
_atom_site_fract_x
_atom_site_fract_y
_atom_site_fract_z
_atom_site_occupancy
_atom_site_U_iso_or_equiv
O5 O-2 0.2991 0.5 0.0669 1 0.0
O10 O-2 0.3431 0.5 0.3947 1 0.0
Mo3 Mo+5 0.18926 0 0.09233 1 0.0
Mo1 Mo+5 0.41071 0.5 0.11722 1 0.0
O8 O-2 0.254 0.5 0.2187 1 0.0
O18 O-2 0.3616 0 0.4368 1 0.0
P1 P+5 0.36522 0 0.1549 1 0.0
O6 O-2 0.1544 0.5 0.3266 1 0.0
Cs1 Cs+1 0.10048 0 0.38718 1 0.0
O1 O-2 0.4942 0.5 0.1406 1 0.0
O16 O-2 0.4504 0.3127 0.3851 1 0.0
Mo2 Mo+5 0.23768 0.5 0.35372 1 0.0
P3 P+5 0.23583 0.5 0.1127 1 0.0
O2 O-2 0.3987 0.1896 0.1164 1 0.0
O9 O-2 0.2438 0.5 0.493 1 0.0
O3 O-2 0.3897 0.5 0.2437 1 0.0
O11 O-2 0.1654 0 0.1967 1 0.0
P4 P+5 0.4061 0.5 0.3515 1 0.0
O15 O-2 0.5 0 0.5 1 0.0
O14 O-2 0.5112 0 0.3118 1 0.0
O4 O-2 0.3976 0.5 -0.0173 1 0.0
Mo4 Mo+5 0.45095 0 0.37789 1 0.0
O12 O-2 0.1921 0.3082 0.0774 1 0.0
P2 P+5 0.28506 0 0.4121 1 0.0
O17 O-2 0.3777 0 0.2615 1 0.0
Cs2 Cs+1 0.04052 0.5 0.0711 0.5 0.0
O13 O-2 0.2895 0 0.1194 1 0.0
O7 O-2 0.2544 0.1904 0.3566 1 0.0
